data_2213042
loop_
_publ_author_name
'Jasinski, Jerry P.'
'Crosby, Daniel J.'

_publ_section_title 4,4-Difluoro-1,3,5,7,8-pentamethyl-2,6-dibutyl-3a,4a-diaza-4-bora-<i>s</i>-indacene
_journal_coeditor_code TK2145
_journal_issue 4
_journal_name_full 'Acta Crystallographica Section E'
_journal_page_first o1832
_journal_page_last o1833
_journal_paper_doi 10.1107/S1600536807011488
_journal_volume 63
_journal_year 2007
_chemical_formula_iupac 'C22 H33 B F2 N2'
_chemical_formula_moiety 'C22 H33 B F2 N2'
_chemical_formula_sum 'C22 H33 B F2 N2'
_chemical_formula_weight 374.31
_chemical_name_common 'Pyrromethene 580'
_chemical_name_systematic
;
4,4-Difluoro-1,3,5,7,8-pentamethyl-2,6-dibutyl-3a,4a-diaza-4-bora-s-indacene
;
_space_group_IT_number 2
_symmetry_cell_setting triclinic
_symmetry_space_group_name_Hall '-P 1'
_symmetry_space_group_name_H-M 'P -1'
_atom_sites_solution_hydrogens geom
_atom_sites_solution_primary direct
_atom_sites_solution_secondary difmap
_cell_angle_alpha 111.227(17)
_cell_angle_beta 99.452(18)
_cell_angle_gamma 79.47(2)
_cell_formula_units_Z 4
_cell_length_a 8.182(4)
_cell_length_b 14.7272(15)
_cell_length_c 19.380(5)
_cell_measurement_reflns_used 25
_cell_measurement_temperature 296(2)
_cell_measurement_theta_max 7.7
_cell_measurement_theta_min 6.2
_cell_volume 2127.9(12)
_computing_cell_refinement 'MSC/AFC Diffractometer Control Software'
_computing_data_collection
;
MSC/AFC Diffractometer Control Software
(Molecular Structure Corporation, 1994)
;
_computing_data_reduction 'CrystalStructure (Rigaku/MSC, 2005)'
_computing_molecular_graphics 'ORTEP-3 (Farrugia, 1997)'
_computing_publication_material CrystalStructure
_computing_structure_refinement 'SHELXL97 (Sheldrick, 1997)'
_computing_structure_solution 'SIR92 (Altomare <i>et al.</i>,  1994)'
_diffrn_ambient_temperature 296(2)
_diffrn_measured_fraction_theta_full 0.762
_diffrn_measured_fraction_theta_max 0.710
_diffrn_measurement_device_type 'Rigaku AFC-6S'
_diffrn_measurement_method \w/2\q
_diffrn_radiation_monochromator graphite
_diffrn_radiation_source 'normal-focus sealed tube'
_diffrn_radiation_type MoK\a
_diffrn_radiation_wavelength 0.71069
_diffrn_reflns_av_R_equivalents 0.096
_diffrn_reflns_av_sigmaI/netI 0.167
_diffrn_reflns_limit_h_max 10
_diffrn_reflns_limit_h_min -10
_diffrn_reflns_limit_k_max 15
_diffrn_reflns_limit_k_min 0
_diffrn_reflns_limit_l_max 23
_diffrn_reflns_limit_l_min -25
_diffrn_reflns_number 7323
_diffrn_reflns_theta_full 26.3
_diffrn_reflns_theta_max 26.3
_diffrn_reflns_theta_min 1.5
_diffrn_standards_decay_% 0.21
_diffrn_standards_interval_count 150
_diffrn_standards_number 3
_exptl_absorpt_coefficient_mu 0.079
_exptl_absorpt_correction_T_max 0.977
_exptl_absorpt_correction_T_min 0.961
_exptl_absorpt_correction_type psi-scan
_exptl_absorpt_process_details '(North <i>et al.</i>,  1968)'
_exptl_crystal_colour orange
_exptl_crystal_density_diffrn 1.168
_exptl_crystal_density_method 'not measured'
_exptl_crystal_description block
_exptl_crystal_F_000 808
_exptl_crystal_size_max 0.50
_exptl_crystal_size_mid 0.40
_exptl_crystal_size_min 0.30
_refine_diff_density_max 0.27
_refine_diff_density_min -0.30
_refine_ls_extinction_coef 0.010(3)
_refine_ls_extinction_expression Fc^*^=kFc[1+0.001xFc^2^\l^3^/sin(2\q)]^-1/4^
_refine_ls_extinction_method SHELXL97
_refine_ls_goodness_of_fit_ref 1.01
_refine_ls_hydrogen_treatment constr
_refine_ls_matrix_type full
_refine_ls_number_parameters 489
_refine_ls_number_reflns 6939
_refine_ls_number_restraints 0
_refine_ls_restrained_S_all 1.01
_refine_ls_R_factor_all 0.261
_refine_ls_R_factor_gt 0.067
_refine_ls_shift/su_max 0.000
_refine_ls_shift/su_mean 0.000
_refine_ls_structure_factor_coef Fsqd
_refine_ls_weighting_details 'calc w=1/[\s^2^(Fo^2^)+(0.1652P)^2^+0.0805P] where P=(Fo^2^+2Fc^2^)/3'
_refine_ls_weighting_scheme calc
_refine_ls_wR_factor_gt 0.208
_refine_ls_wR_factor_ref 0.322
_reflns_number_gt 2231
_reflns_number_total 6939
_reflns_threshold_expression I>2\s(I)
_cod_data_source_file tk2145.cif
_cod_data_source_block I
_cod_original_cell_volume 2127.9(11)
_cod_database_code 2213042
_cod_database_fobs_code 2213042

loop_
_symmetry_equiv_pos_as_xyz
'x, y, z'
'-x, -y, -z'

loop_
_atom_site_type_symbol
_atom_site_label
_atom_site_fract_x
_atom_site_fract_y
_atom_site_fract_z
_atom_site_U_iso_or_equiv
_atom_site_adp_type
_atom_site_calc_flag
_atom_site_refinement_flags
_atom_site_occupancy
F F1A 0.5916(5) 1.1992(3) 0.1839(2) 0.0790(12) Uani d . 1
F F1B 0.2918(5) 0.8005(3) 0.2592(2) 0.0890(13) Uani d . 1
F F2B 0.1871(5) 0.8376(3) 0.3686(2) 0.0829(13) Uani d . 1
F F2A 0.8688(5) 1.1524(3) 0.2053(2) 0.0772(12) Uani d . 1
N N1A 0.7624(6) 1.1675(4) 0.0860(3) 0.0538(14) Uani d . 1
N N1B 0.3551(6) 0.9479(4) 0.3584(3) 0.0548(14) Uani d . 1
N N2A 0.7006(6) 1.0318(4) 0.1202(3) 0.0512(13) Uani d . 1
N N2B 0.4819(7) 0.7846(4) 0.3632(3) 0.0572(14) Uani d . 1
C C1B 0.2449(8) 1.0226(6) 0.3472(4) 0.0619(19) Uani d . 1
C C1A 0.7900(8) 1.2556(6) 0.0893(4) 0.0630(19) Uani d . 1
C C2B 0.3181(9) 1.1104(5) 0.3773(4) 0.0628(19) Uani d . 1
C C2A 0.8296(8) 1.2511(6) 0.0203(4) 0.070(2) Uani d . 1
C C3B 0.4755(9) 1.0883(5) 0.4086(3) 0.0578(18) Uani d . 1
C C3A 0.8260(7) 1.1553(6) -0.0269(4) 0.0606(19) Uani d . 1
C C4B 0.5010(8) 0.9870(5) 0.3970(3) 0.0498(16) Uani d . 1
C C4A 0.7818(7) 1.1019(5) 0.0136(4) 0.0538(17) Uani d . 1
C C5A 0.7561(7) 1.0031(5) -0.0059(3) 0.0507(17) Uani d . 1
C C5B 0.6384(7) 0.9222(5) 0.4158(3) 0.0502(16) Uani d . 1
C C6B 0.6297(8) 0.8239(5) 0.3984(3) 0.0532(16) Uani d . 1
C C6A 0.7144(7) 0.9687(5) 0.0466(4) 0.0551(17) Uani d . 1
C C7B 0.7488(8) 0.7460(5) 0.4114(4) 0.0613(19) Uani d . 1
C C7A 0.6800(7) 0.8766(5) 0.0424(4) 0.0595(18) Uani d . 1
C C8A 0.6481(8) 0.8826(6) 0.1121(4) 0.0623(19) Uani d . 1
C C8B 0.6681(10) 0.6623(6) 0.3833(4) 0.074(2) Uani d . 1
C C9A 0.6626(7) 0.9796(6) 0.1590(4) 0.0576(18) Uani d . 1
C C9B 0.5064(10) 0.6885(5) 0.3551(4) 0.0648(19) Uani d . 1
C C10A 0.6343(8) 1.0249(6) 0.2396(4) 0.075(2) Uani d . 1
H H1 0.7385 1.0196 0.2698 0.090 Uiso calc R 1
H H2 0.5568 0.9911 0.2501 0.090 Uiso calc R 1
H H3 0.5894 1.0929 0.2505 0.090 Uiso calc R 1
C C10B 0.3709(11) 0.6248(6) 0.3195(5) 0.102(3) Uani d . 1
H H34 0.3062 0.6261 0.3570 0.123 Uiso calc R 1
H H35 0.4201 0.5586 0.2952 0.123 Uiso calc R 1
H H36 0.2998 0.6489 0.2836 0.123 Uiso calc R 1
C C11B 0.0742(9) 1.0096(6) 0.3085(4) 0.085(2) Uani d . 1
H H37 0.0761 0.9949 0.2562 0.102 Uiso calc R 1
H H38 -0.0003 1.0690 0.3280 0.102 Uiso calc R 1
H H39 0.0363 0.9565 0.3164 0.102 Uiso calc R 1
C C11A 0.7765(10) 1.3440(6) 0.1594(4) 0.090(2) Uani d . 1
H H10 0.6642 1.3775 0.1596 0.108 Uiso calc R 1
H H11 0.8523 1.3877 0.1612 0.108 Uiso calc R 1
H H12 0.8044 1.3233 0.2019 0.108 Uiso calc R 1
C C12B 0.5916(10) 1.1634(5) 0.4483(4) 0.080(2) Uani d . 1
H H40 0.6563 1.1688 0.4133 0.096 Uiso calc R 1
H H41 0.6651 1.1436 0.4859 0.096 Uiso calc R 1
H H42 0.5277 1.2259 0.4713 0.096 Uiso calc R 1
C C12A 0.8634(9) 1.1202(6) -0.1058(4) 0.079(2) Uani d . 1
H H13 0.9809 1.0981 -0.1081 0.095 Uiso calc R 1
H H14 0.8318 1.1730 -0.1253 0.095 Uiso calc R 1
H H15 0.8016 1.0668 -0.1349 0.095 Uiso calc R 1
C C13B 0.7973(8) 0.9630(5) 0.4549(4) 0.070(2) Uani d . 1
H H43 0.8689 0.9577 0.4187 0.084 Uiso calc R 1
H H44 0.8529 0.9265 0.4862 0.084 Uiso calc R 1
H H45 0.7715 1.0308 0.4847 0.084 Uiso calc R 1
C C13A 0.7693(9) 0.9341(5) -0.0840(3) 0.076(2) Uani d . 1
H H4 0.8819 0.9014 -0.0887 0.092 Uiso calc R 1
H H5 0.7402 0.9703 -0.1177 0.092 Uiso calc R 1
H H6 0.6944 0.8862 -0.0958 0.092 Uiso calc R 1
C C14B 0.9241(9) 0.7488(6) 0.4467(5) 0.091(3) Uani d . 1
H H46 0.9979 0.7342 0.4092 0.109 Uiso calc R 1
H H47 0.9526 0.7010 0.4711 0.109 Uiso calc R 1
H H48 0.9353 0.8131 0.4825 0.109 Uiso calc R 1
C C14A 0.6773(9) 0.7812(5) -0.0239(4) 0.085(2) Uani d . 1
H H7 0.5667 0.7783 -0.0497 0.101 Uiso calc R 1
H H8 0.7091 0.7263 -0.0067 0.101 Uiso calc R 1
H H9 0.7545 0.7788 -0.0571 0.101 Uiso calc R 1
C C15B 0.2312(10) 1.2076(6) 0.3725(4) 0.080(2) Uani d . 1
H H55 0.2623 1.2592 0.4184 0.096 Uiso calc R 1
H H56 0.1115 1.2077 0.3687 0.096 Uiso calc R 1
C C15A 0.8715(9) 1.3345(6) 0.0023(5) 0.091(3) Uani d . 1
H H22 0.9667 1.3106 -0.0265 0.109 Uiso calc R 1
H H23 0.9051 1.3848 0.0485 0.109 Uiso calc R 1
C C16B 0.2692(9) 1.2322(5) 0.3081(4) 0.068(2) Uani d . 1
H H57 0.3895 1.2272 0.3095 0.081 Uiso calc R 1
H H58 0.2297 1.1837 0.2619 0.081 Uiso calc R 1
C C16A 0.7310(9) 1.3813(6) -0.0409(5) 0.084(2) Uani d . 1
H H24 0.7005 1.3317 -0.0881 0.101 Uiso calc R 1
H H25 0.6341 1.4030 -0.0132 0.101 Uiso calc R 1
C C17B 0.1920(10) 1.3328(5) 0.3075(4) 0.082(2) Uani d . 1
H H59 0.0716 1.3375 0.3054 0.099 Uiso calc R 1
H H60 0.2303 1.3813 0.3539 0.099 Uiso calc R 1
C C17A 0.7724(11) 1.4671(7) -0.0559(6) 0.106(3) Uani d . 1
H H26 0.7885 1.5200 -0.0087 0.127 Uiso calc R 1
H H27 0.8776 1.4478 -0.0775 0.127 Uiso calc R 1
C C18B 0.2307(11) 1.3578(6) 0.2448(5) 0.104(3) Uani d . 1
H H49 0.3316 1.3877 0.2591 0.125 Uiso calc R 1
H H50 0.1402 1.4028 0.2326 0.125 Uiso calc R 1
H H51 0.2452 1.2990 0.2023 0.125 Uiso calc R 1
C C18A 0.6478(13) 1.5045(7) -0.1049(6) 0.128(4) Uani d . 1
H H19 0.6718 1.4710 -0.1555 0.154 Uiso calc R 1
H H20 0.6500 1.5737 -0.0921 0.154 Uiso calc R 1
H H21 0.5391 1.4936 -0.0996 0.154 Uiso calc R 1
C C19A 0.6144(9) 0.8047(6) 0.1372(5) 0.080(2) Uani d . 1
H H28 0.5560 0.7576 0.0960 0.096 Uiso calc R 1
H H29 0.5413 0.8341 0.1765 0.096 Uiso calc R 1
C C19B 0.7397(11) 0.5590(5) 0.3807(5) 0.091(3) Uani d . 1
H H61 0.6936 0.5127 0.3348 0.109 Uiso calc R 1
H H62 0.8597 0.5507 0.3796 0.109 Uiso calc R 1
C C20A 0.7740(9) 0.7497(6) 0.1663(5) 0.083(2) Uani d . 1
H H30 0.8454 0.7192 0.1264 0.099 Uiso calc R 1
H H31 0.8339 0.7974 0.2063 0.099 Uiso calc R 1
C C20B 0.7048(13) 0.5347(6) 0.4450(5) 0.107(3) Uani d . 1
H H63 0.5846 0.5412 0.4448 0.128 Uiso calc R 1
H H64 0.7468 0.5830 0.4907 0.128 Uiso calc R 1
C C21A 0.7451(11) 0.6732(7) 0.1939(5) 0.104(3) Uani d . 1
H H32 0.6878 0.6245 0.1537 0.124 Uiso calc R 1
H H33 0.6724 0.7032 0.2333 0.124 Uiso calc R 1
C C21B 0.7808(15) 0.4312(7) 0.4463(7) 0.133(4) Uani d . 1
H H65 0.9013 0.4248 0.4475 0.160 Uiso calc R 1
H H66 0.7575 0.4252 0.4919 0.160 Uiso calc R 1
C C22A 0.9017(12) 0.6228(7) 0.2230(6) 0.128(4) Uani d . 1
H H16 0.9452 0.5672 0.1831 0.154 Uiso calc R 1
H H17 0.8776 0.6011 0.2609 0.154 Uiso calc R 1
H H18 0.9829 0.6678 0.2437 0.154 Uiso calc R 1
C C22B 0.7218(17) 0.3545(9) 0.3863(9) 0.184(6) Uani d . 1
H H52 0.6256 0.3366 0.3983 0.220 Uiso calc R 1
H H53 0.8076 0.2989 0.3755 0.220 Uiso calc R 1
H H54 0.6912 0.3748 0.3436 0.220 Uiso calc R 1
B B1B 0.3227(10) 0.8424(6) 0.3360(4) 0.062(2) Uani d . 1
B B1A 0.7311(9) 1.1393(6) 0.1506(4) 0.055(2) Uani d . 1

loop_
_atom_site_aniso_label
_atom_site_aniso_U_11
_atom_site_aniso_U_22
_atom_site_aniso_U_33
_atom_site_aniso_U_12
_atom_site_aniso_U_13
_atom_site_aniso_U_23
F1A 0.084(3) 0.077(3) 0.074(3) 0.014(2) 0.031(2) 0.025(2)
F1B 0.102(3) 0.094(3) 0.066(3) -0.022(2) -0.015(2) 0.027(2)
F2B 0.064(2) 0.100(3) 0.105(3) -0.024(2) 0.016(2) 0.050(3)
F2A 0.080(3) 0.093(3) 0.061(2) -0.020(2) -0.019(2) 0.036(2)
N1A 0.045(3) 0.062(4) 0.056(4) -0.005(3) 0.001(2) 0.026(3)
N1B 0.053(3) 0.066(4) 0.051(3) -0.008(3) 0.008(3) 0.027(3)
N2A 0.048(3) 0.059(4) 0.047(3) 0.002(3) 0.010(2) 0.021(3)
N2B 0.063(4) 0.054(4) 0.058(3) -0.010(3) 0.012(3) 0.019(3)
C1B 0.055(4) 0.087(6) 0.056(4) 0.002(4) 0.008(3) 0.044(4)
C1A 0.052(4) 0.073(6) 0.066(5) -0.009(4) -0.008(3) 0.033(4)
C2B 0.074(5) 0.068(5) 0.056(4) 0.012(4) 0.025(4) 0.036(4)
C2A 0.048(4) 0.098(7) 0.075(5) -0.014(4) 0.002(4) 0.043(5)
C3B 0.078(5) 0.054(5) 0.045(4) -0.011(4) 0.016(4) 0.017(3)
C3A 0.046(4) 0.093(6) 0.054(5) -0.001(4) 0.005(3) 0.042(5)
C4B 0.050(4) 0.062(5) 0.039(4) -0.007(4) 0.007(3) 0.019(3)
C4A 0.042(4) 0.061(5) 0.057(5) -0.001(3) 0.000(3) 0.024(4)
C5A 0.035(3) 0.074(5) 0.043(4) 0.005(3) 0.002(3) 0.027(4)
C5B 0.048(4) 0.070(5) 0.039(4) -0.011(3) 0.013(3) 0.021(3)
C6B 0.057(4) 0.056(5) 0.052(4) -0.006(4) 0.014(3) 0.022(4)
C6A 0.040(4) 0.064(5) 0.056(5) 0.007(3) 0.004(3) 0.020(4)
C7B 0.063(5) 0.070(5) 0.062(4) 0.004(4) 0.021(4) 0.035(4)
C7A 0.044(4) 0.063(5) 0.068(5) -0.003(3) -0.001(3) 0.023(4)
C8A 0.045(4) 0.074(6) 0.076(5) -0.004(4) 0.005(3) 0.037(5)
C8B 0.088(6) 0.067(6) 0.074(5) 0.003(5) 0.031(4) 0.029(4)
C9A 0.037(4) 0.092(6) 0.058(4) -0.004(4) 0.005(3) 0.044(5)
C9B 0.082(6) 0.052(5) 0.064(5) -0.017(4) 0.012(4) 0.019(4)
C10A 0.063(5) 0.104(6) 0.065(5) 0.005(4) 0.020(4) 0.038(4)
C10B 0.130(8) 0.081(6) 0.096(7) -0.041(6) -0.007(6) 0.026(5)
C11B 0.074(5) 0.099(6) 0.085(6) 0.009(4) 0.010(4) 0.044(5)
C11A 0.100(6) 0.081(6) 0.083(6) -0.012(5) -0.006(5) 0.028(5)
C12B 0.104(6) 0.066(5) 0.075(5) -0.012(5) 0.013(4) 0.028(4)
C12A 0.065(5) 0.111(6) 0.078(5) 0.001(4) 0.014(4) 0.054(5)
C13B 0.055(4) 0.073(5) 0.089(5) -0.014(4) 0.002(4) 0.036(4)
C13A 0.078(5) 0.093(6) 0.050(5) -0.003(4) 0.005(4) 0.020(4)
C14B 0.066(5) 0.105(7) 0.121(7) 0.009(4) 0.016(5) 0.069(6)
C14A 0.073(5) 0.081(6) 0.094(6) -0.009(4) -0.006(4) 0.031(5)
C15B 0.088(5) 0.086(6) 0.074(5) 0.014(4) 0.027(4) 0.041(5)
C15A 0.070(5) 0.114(7) 0.116(7) -0.035(5) -0.007(5) 0.069(6)
C16B 0.078(5) 0.063(5) 0.070(5) 0.010(4) 0.020(4) 0.036(4)
C16A 0.078(5) 0.086(6) 0.111(6) -0.019(4) -0.003(5) 0.061(5)
C17B 0.093(6) 0.078(6) 0.090(6) 0.014(4) 0.023(4) 0.051(5)
C17A 0.107(7) 0.103(7) 0.138(8) -0.022(5) -0.012(6) 0.084(6)
C18B 0.102(6) 0.099(7) 0.129(8) 0.006(5) 0.026(6) 0.064(6)
C18A 0.158(10) 0.117(8) 0.128(9) -0.024(7) 0.005(7) 0.064(7)
C19A 0.062(5) 0.094(6) 0.101(6) -0.007(4) 0.012(4) 0.054(5)
C19B 0.113(7) 0.066(6) 0.107(7) 0.012(5) 0.033(5) 0.047(5)
C20A 0.080(5) 0.086(6) 0.102(6) -0.002(4) 0.022(5) 0.055(5)
C20B 0.150(8) 0.069(6) 0.102(7) 0.013(5) 0.029(6) 0.038(5)
C21A 0.107(7) 0.104(7) 0.120(8) -0.009(6) 0.021(6) 0.060(6)
C21B 0.160(10) 0.083(8) 0.149(10) -0.010(7) 0.007(8) 0.038(7)
C22A 0.127(9) 0.141(9) 0.145(9) 0.030(7) 0.041(7) 0.094(8)
C22B 0.186(13) 0.127(11) 0.261(18) -0.023(10) 0.067(12) 0.075(12)
B1B 0.062(5) 0.078(6) 0.049(5) -0.014(5) -0.002(4) 0.029(5)
B1A 0.049(5) 0.068(6) 0.048(5) 0.010(4) 0.011(4) 0.028(4)

loop_
_atom_type_symbol
_atom_type_description
_atom_type_scat_dispersion_real
_atom_type_scat_dispersion_imag
_atom_type_scat_source
C C 0.0033 0.0016 'International Tables Vol C Tables 4.2.6.8 and 6.1.1.4'
H H 0.0000 0.0000 'International Tables Vol C Tables 4.2.6.8 and 6.1.1.4'
N N 0.0061 0.0033 'International Tables Vol C Tables 4.2.6.8 and 6.1.1.4'
B B 0.0013 0.0007 'International Tables Vol C Tables 4.2.6.8 and 6.1.1.4'
F F 0.0171 0.0103 'International Tables Vol C Tables 4.2.6.8 and 6.1.1.4'

loop_
_geom_angle_atom_site_label_1
_geom_angle_atom_site_label_2
_geom_angle_atom_site_label_3
_geom_angle
C1A N1A C4A 108.0(5)
C1A N1A B1A 126.7(6)
C4A N1A B1A 125.0(6)
C1B N1B C4B 107.3(6)
C1B N1B B1B 125.8(6)
C4B N1B B1B 126.8(5)
C9A N2A C6A 108.0(6)
C9A N2A B1A 127.0(6)
C6A N2A B1A 124.9(5)
C9B N2B C6B 108.1(6)
C9B N2B B1B 127.0(6)
C6B N2B B1B 124.9(6)
N1B C1B C2B 109.6(6)
N1B C1B C11B 122.9(7)
C2B C1B C11B 127.5(7)
N1A C1A C2A 110.4(7)
N1A C1A C11A 121.9(7)
C2A C1A C11A 127.7(7)
C3B C2B C1B 107.4(6)
C3B C2B C15B 129.0(7)
C1B C2B C15B 123.6(7)
C3A C2A C1A 106.9(6)
C3A C2A C15A 126.8(7)
C1A C2A C15A 126.3(8)
C2B C3B C4B 107.7(6)
C2B C3B C12B 123.3(7)
C4B C3B C12B 129.0(7)
C2A C3A C4A 107.5(6)
C2A C3A C12A 123.4(7)
C4A C3A C12A 129.1(7)
N1B C4B C3B 108.1(5)
N1B C4B C5B 118.4(6)
C3B C4B C5B 133.6(6)
N1A C4A C5A 120.0(6)
N1A C4A C3A 107.2(6)
C5A C4A C3A 132.8(7)
C6A C5A C4A 120.9(6)
C6A C5A C13A 119.0(6)
C4A C5A C13A 120.1(6)
C6B C5B C4B 121.9(6)
C6B C5B C13B 119.5(6)
C4B C5B C13B 118.6(6)
C5B C6B N2B 120.5(6)
C5B C6B C7B 131.9(7)
N2B C6B C7B 107.6(6)
C5A C6A N2A 120.3(6)
C5A C6A C7A 132.9(7)
N2A C6A C7A 106.8(6)
C8B C7B C6B 106.1(6)
C8B C7B C14B 124.8(7)
C6B C7B C14B 129.0(7)
C8A C7A C6A 108.9(6)
C8A C7A C14A 121.7(7)
C6A C7A C14A 129.4(7)
C7A C8A C9A 106.2(6)
C7A C8A C19A 129.5(7)
C9A C8A C19A 124.2(7)
C9B C8B C7B 108.1(6)
C9B C8B C19B 124.1(8)
C7B C8B C19B 127.8(8)
N2A C9A C8A 110.2(6)
N2A C9A C10A 122.4(7)
C8A C9A C10A 127.4(6)
N2B C9B C8B 110.2(6)
N2B C9B C10B 121.5(7)
C8B C9B C10B 128.4(7)
C9A C10A H1 109.5
C9A C10A H2 109.5
H1 C10A H2 109.5
C9A C10A H3 109.5
H1 C10A H3 109.5
H2 C10A H3 109.5
C9B C10B H34 109.5
C9B C10B H35 109.5
H34 C10B H35 109.5
C9B C10B H36 109.5
H34 C10B H36 109.5
H35 C10B H36 109.5
C1B C11B H37 109.5
C1B C11B H38 109.5
H37 C11B H38 109.5
C1B C11B H39 109.5
H37 C11B H39 109.5
H38 C11B H39 109.5
C1A C11A H10 109.5
C1A C11A H11 109.5
H10 C11A H11 109.5
C1A C11A H12 109.5
H10 C11A H12 109.5
H11 C11A H12 109.5
C3B C12B H40 109.5
C3B C12B H41 109.5
H40 C12B H41 109.5
C3B C12B H42 109.5
H40 C12B H42 109.5
H41 C12B H42 109.5
C3A C12A H13 109.5
C3A C12A H14 109.5
H13 C12A H14 109.5
C3A C12A H15 109.5
H13 C12A H15 109.5
H14 C12A H15 109.5
C5B C13B H43 109.5
C5B C13B H44 109.5
H43 C13B H44 109.5
C5B C13B H45 109.5
H43 C13B H45 109.5
H44 C13B H45 109.5
C5A C13A H4 109.5
C5A C13A H5 109.5
H4 C13A H5 109.5
C5A C13A H6 109.5
H4 C13A H6 109.5
H5 C13A H6 109.5
C7B C14B H46 109.5
C7B C14B H47 109.5
H46 C14B H47 109.5
C7B C14B H48 109.5
H46 C14B H48 109.5
H47 C14B H48 109.5
C7A C14A H7 109.5
C7A C14A H8 109.5
H7 C14A H8 109.5
C7A C14A H9 109.5
H7 C14A H9 109.5
H8 C14A H9 109.5
C2B C15B C16B 115.2(6)
C2B C15B H55 108.5
C16B C15B H55 108.5
C2B C15B H56 108.5
C16B C15B H56 108.5
H55 C15B H56 107.5
C2A C15A C16A 115.2(6)
C2A C15A H22 108.5
C16A C15A H22 108.5
C2A C15A H23 108.5
C16A C15A H23 108.5
H22 C15A H23 107.5
C17B C16B C15B 114.4(6)
C17B C16B H57 108.7
C15B C16B H57 108.7
C17B C16B H58 108.7
C15B C16B H58 108.7
H57 C16B H58 107.6
C17A C16A C15A 114.6(6)
C17A C16A H24 108.6
C15A C16A H24 108.6
C17A C16A H25 108.6
C15A C16A H25 108.6
H24 C16A H25 107.6
C18B C17B C16B 114.6(7)
C18B C17B H59 108.6
C16B C17B H59 108.6
C18B C17B H60 108.6
C16B C17B H60 108.6
H59 C17B H60 107.6
C18A C17A C16A 115.1(7)
C18A C17A H26 108.5
C16A C17A H26 108.5
C18A C17A H27 108.5
C16A C17A H27 108.5
H26 C17A H27 107.5
C17B C18B H49 109.5
C17B C18B H50 109.5
H49 C18B H50 109.5
C17B C18B H51 109.5
H49 C18B H51 109.5
H50 C18B H51 109.5
C17A C18A H19 109.5
C17A C18A H20 109.5
H19 C18A H20 109.5
C17A C18A H21 109.5
H19 C18A H21 109.5
H20 C18A H21 109.5
C8A C19A C20A 113.4(6)
C8A C19A H28 108.9
C20A C19A H28 108.9
C8A C19A H29 108.9
C20A C19A H29 108.9
H28 C19A H29 107.7
C20B C19B C8B 113.8(6)
C20B C19B H61 108.8
C8B C19B H61 108.8
C20B C19B H62 108.8
C8B C19B H62 108.8
H61 C19B H62 107.7
C21A C20A C19A 115.0(6)
C21A C20A H30 108.5
C19A C20A H30 108.5
C21A C20A H31 108.5
C19A C20A H31 108.5
H30 C20A H31 107.5
C19B C20B C21B 115.7(8)
C19B C20B H63 108.4
C21B C20B H63 108.4
C19B C20B H64 108.4
C21B C20B H64 108.4
H63 C20B H64 107.4
C20A C21A C22A 113.7(7)
C20A C21A H32 108.8
C22A C21A H32 108.8
C20A C21A H33 108.8
C22A C21A H33 108.8
H32 C21A H33 107.7
C22B C21B C20B 114.5(11)
C22B C21B H65 108.6
C20B C21B H65 108.6
C22B C21B H66 108.6
C20B C21B H66 108.6
H65 C21B H66 107.6
C21A C22A H16 109.5
C21A C22A H17 109.5
H16 C22A H17 109.5
C21A C22A H18 109.5
H16 C22A H18 109.5
H17 C22A H18 109.5
C21B C22B H52 109.5
C21B C22B H53 109.5
H52 C22B H53 109.5
C21B C22B H54 109.5
H52 C22B H54 109.5
H53 C22B H54 109.5
F2B B1B F1B 109.0(6)
F2B B1B N1B 110.6(6)
F1B B1B N1B 111.1(6)
F2B B1B N2B 109.8(6)
F1B B1B N2B 108.9(6)
N1B B1B N2B 107.4(6)
F1A B1A F2A 107.6(6)
F1A B1A N1A 110.2(5)
F2A B1A N1A 110.5(6)
F1A B1A N2A 109.9(6)
F2A B1A N2A 110.3(5)
N1A B1A N2A 108.4(5)

loop_
_geom_bond_atom_site_label_1
_geom_bond_atom_site_label_2
_geom_bond_distance
F1A B1A 1.401(8)
F1B B1B 1.389(8)
F2B B1B 1.388(9)
F2A B1A 1.404(8)
N1A C1A 1.334(8)
N1A C4A 1.401(8)
N1A B1A 1.525(9)
N1B C1B 1.348(8)
N1B C4B 1.400(7)
N1B B1B 1.516(10)
N2A C9A 1.354(7)
N2A C6A 1.403(8)
N2A B1A 1.529(9)
N2B C9B 1.346(8)
N2B C6B 1.401(8)
N2B B1B 1.547(9)
C1B C2B 1.412(9)
C1B C11B 1.483(9)
C1A C2A 1.403(9)
C1A C11A 1.506(10)
C2B C3B 1.365(9)
C2B C15B 1.506(9)
C2A C3A 1.378(10)
C2A C15A 1.501(10)
C3B C4B 1.406(9)
C3B C12B 1.499(9)
C3A C4A 1.418(9)
C3A C12A 1.491(9)
C4B C5B 1.425(8)
C4A C5A 1.411(8)
C5A C6A 1.400(8)
C5A C13A 1.495(8)
C5B C6B 1.374(8)
C5B C13B 1.503(9)
C6B C7B 1.432(9)
C6A C7A 1.407(9)
C7B C8B 1.395(9)
C7B C14B 1.485(10)
C7A C8A 1.385(9)
C7A C14A 1.524(9)
C8A C9A 1.402(9)
C8A C19A 1.482(9)
C8B C9B 1.388(9)
C8B C19B 1.512(10)
C9A C10A 1.499(9)
C9B C10B 1.498(10)
C10A H1 0.9600
C10A H2 0.9600
C10A H3 0.9600
C10B H34 0.9600
C10B H35 0.9600
C10B H36 0.9600
C11B H37 0.9600
C11B H38 0.9600
C11B H39 0.9600
C11A H10 0.9600
C11A H11 0.9600
C11A H12 0.9600
C12B H40 0.9600
C12B H41 0.9600
C12B H42 0.9600
C12A H13 0.9600
C12A H14 0.9600
C12A H15 0.9600
C13B H43 0.9600
C13B H44 0.9600
C13B H45 0.9600
C13A H4 0.9600
C13A H5 0.9600
C13A H6 0.9600
C14B H46 0.9600
C14B H47 0.9600
C14B H48 0.9600
C14A H7 0.9600
C14A H8 0.9600
C14A H9 0.9600
C15B C16B 1.511(9)
C15B H55 0.9700
C15B H56 0.9700
C15A C16A 1.520(9)
C15A H22 0.9700
C15A H23 0.9700
C16B C17B 1.504(9)
C16B H57 0.9700
C16B H58 0.9700
C16A C17A 1.500(10)
C16A H24 0.9700
C16A H25 0.9700
C17B C18B 1.483(10)
C17B H59 0.9700
C17B H60 0.9700
C17A C18A 1.450(11)
C17A H26 0.9700
C17A H27 0.9700
C18B H49 0.9600
C18B H50 0.9600
C18B H51 0.9600
C18A H19 0.9600
C18A H20 0.9600
C18A H21 0.9600
C19A C20A 1.543(9)
C19A H28 0.9700
C19A H29 0.9700
C19B C20B 1.498(10)
C19B H61 0.9700
C19B H62 0.9700
C20A C21A 1.478(10)
C20A H30 0.9700
C20A H31 0.9700
C20B C21B 1.545(11)
C20B H63 0.9700
C20B H64 0.9700
C21A C22A 1.493(11)
C21A H32 0.9700
C21A H33 0.9700
C21B C22B 1.388(14)
C21B H65 0.9700
C21B H66 0.9700
C22A H16 0.9600
C22A H17 0.9600
C22A H18 0.9600
C22B H52 0.9600
C22B H53 0.9600
C22B H54 0.9600
